data_7251979
loop_
_publ_author_name
'Fan, Zhi-Bo'
'Hou, Jia-Wang'
'Tong, Fei'

_publ_section_title
;
 Polymorphism-Dependent Mechanochromic Luminescence in a Donor-Acceptor
 Compound
;
_journal_name_full CrystEngComm
_journal_paper_doi 10.1039/D6CE00258G
_journal_year 2026
_chemical_formula_moiety 'C23 H18 N2 O2'
_chemical_formula_sum 'C23 H18 N2 O2'
_chemical_formula_weight 354.39
_space_group_crystal_system monoclinic
_space_group_IT_number 14
_space_group_name_Hall '-P 2ybc'
_space_group_name_H-M_alt 'P 1 21/c 1'
_atom_sites_solution_hydrogens geom
_audit_creation_date 2025-10-15
_audit_creation_method
;
Olex2 1.5
(compiled 2024.02.16 svn.r378c4104 for OlexSys, GUI svn.r6928)
;
_audit_update_record
;
2026-03-16 deposited with the CCDC.	2026-05-11 downloaded from the CCDC.
;
_cell_angle_alpha 90
_cell_angle_beta 104.801(5)
_cell_angle_gamma 90
_cell_formula_units_Z 8
_cell_length_a 16.3037(17)
_cell_length_b 15.1986(14)
_cell_length_c 15.9823(14)
_cell_measurement_reflns_used 726
_cell_measurement_temperature 298.00
_cell_measurement_theta_max 71.323
_cell_measurement_theta_min 28.279
_cell_volume 3828.9(6)
_computing_cell_refinement 'SAINT V8.41 (?, 2016)'
_computing_data_reduction 'SAINT V8.41 (?, 2016)'
_computing_molecular_graphics 'Olex2 1.5 (Dolomanov et al., 2009)'
_computing_publication_material 'Olex2 1.5 (Dolomanov et al., 2009)'
_computing_structure_refinement 'SHELXL 2018/3 (Sheldrick, 2015)'
_computing_structure_solution 'SHELXT 2018/2 (Sheldrick, 2018)'
_diffrn_ambient_temperature 298.00
_diffrn_detector 'photon counting detector'
_diffrn_detector_area_resol_mean 7.9
_diffrn_detector_type 'PHOTON III detector'
_diffrn_measured_fraction_theta_full 0.997
_diffrn_measured_fraction_theta_max 0.988
_diffrn_measurement_device 'three-circle diffractometer'
_diffrn_measurement_device_type 'Bruker D8 Venture PHOTON III'
_diffrn_measurement_method '\f and \w scans'
_diffrn_radiation_monochromator 'mirror optics'
_diffrn_radiation_probe x-ray
_diffrn_radiation_type CuK\a
_diffrn_radiation_wavelength 1.54178
_diffrn_reflns_av_R_equivalents 0.0402
_diffrn_reflns_av_unetI/netI 0.0332
_diffrn_reflns_Laue_measured_fraction_full 0.997
_diffrn_reflns_Laue_measured_fraction_max 0.988
_diffrn_reflns_limit_h_max 20
_diffrn_reflns_limit_h_min -18
_diffrn_reflns_limit_k_max 18
_diffrn_reflns_limit_k_min -18
_diffrn_reflns_limit_l_max 19
_diffrn_reflns_limit_l_min -19
_diffrn_reflns_number 41330
_diffrn_reflns_point_group_measured_fraction_full 0.997
_diffrn_reflns_point_group_measured_fraction_max 0.988
_diffrn_reflns_theta_full 67.679
_diffrn_reflns_theta_max 72.109
_diffrn_reflns_theta_min 2.803
_diffrn_source 'microfocus sealed X-ray tube'
_diffrn_source_current 1.0
_diffrn_source_power 0.05
_diffrn_source_type 'Incoatec I\ms Diamond II'
_diffrn_source_voltage 50.0
_exptl_absorpt_coefficient_mu 0.634
_exptl_absorpt_correction_T_max 0.7538
_exptl_absorpt_correction_T_min 0.6512
_exptl_absorpt_correction_type multi-scan
_exptl_absorpt_process_details
;
SADABS-2016/2 (Bruker,2016/2) was used for absorption correction.
wR2(int) was 0.1251 before and 0.0538 after correction.
The Ratio of minimum to maximum transmission is 0.8639.
The \l/2 correction factor is Not present.
;
_exptl_crystal_colour yellow
_exptl_crystal_colour_primary yellow
_exptl_crystal_density_diffrn 1.230
_exptl_crystal_description block
_exptl_crystal_F_000 1488
_exptl_crystal_size_max 0.1
_exptl_crystal_size_mid 0.05
_exptl_crystal_size_min 0.03
_refine_diff_density_max 0.219
_refine_diff_density_min -0.184
_refine_diff_density_rms 0.046
_refine_ls_extinction_coef 0.00167(16)
_refine_ls_extinction_expression Fc^*^=kFc[1+0.001xFc^2^\l^3^/sin(2\q)]^-1/4^
_refine_ls_extinction_method 'SHELXL-2018/3 (Sheldrick 2018)'
_refine_ls_goodness_of_fit_ref 1.056
_refine_ls_hydrogen_treatment constr
_refine_ls_matrix_type full
_refine_ls_number_parameters 490
_refine_ls_number_reflns 7461
_refine_ls_number_restraints 0
_refine_ls_restrained_S_all 1.056
_refine_ls_R_factor_all 0.0498
_refine_ls_R_factor_gt 0.0416
_refine_ls_shift/su_max 0.001
_refine_ls_shift/su_mean 0.000
_refine_ls_structure_factor_coef Fsqd
_refine_ls_weighting_details 'w=1/[\s^2^(Fo^2^)+(0.0614P)^2^+0.3975P] where P=(Fo^2^+2Fc^2^)/3'
_refine_ls_weighting_scheme calc
_refine_ls_wR_factor_gt 0.1172
_refine_ls_wR_factor_ref 0.1238
_reflns_Friedel_coverage 0.000
_reflns_number_gt 6070
_reflns_number_total 7461
_reflns_threshold_expression 'I > 2\s(I)'
_cod_data_source_file d6ce00258g3.cif
_cod_data_source_block cu_20251013_y10240027_tpa_a
_cod_database_code 7251979
_shelx_shelxl_version_number 2018/3
_shelx_space_group_comment
;
The symmetry employed for this shelxl refinement is uniquely defined
by the following loop, which should always be used as a source of
symmetry information in preference to the above space-group names.
They are only intended as comments.
;
_shelx_estimated_absorpt_t_max 0.981
_shelx_estimated_absorpt_t_min 0.939
_olex2_refinement_description
;
1. Fixed Uiso
 At 1.2 times of:
  All C(H) groups
 At 1.5 times of:
  All C(H,H,H) groups
2.a Aromatic/amide H refined with riding coordinates:
 C2(H2), C3(H3), C4(H4), C5(H5), C6(H6), C8(H8), C9(H9), C11(H11), C12(H12),
 C14(H14), C15(H15), C16(H16), C17(H17), C18(H18), C19(H19), C25(H25), C26(H26),
  C27(H27), C28(H28), C29(H29), C31(H31), C32(H32), C34(H34), C35(H35),
 C37(H37), C38(H38), C39(H39), C40(H40), C41(H41), C42(H42)
2.b Idealised Me refined as rotating group:
 C22(H22A,H22B,H22C), C45(H45A,H45B,H45C)
;
_olex2_submission_special_instructions 'No special instructions were received'

loop_
_space_group_symop_operation_xyz
'x, y, z'
'-x, y+1/2, -z+1/2'
'-x, -y, -z'
'x, -y-1/2, z-1/2'

loop_
_atom_site_label
_atom_site_type_symbol
_atom_site_fract_x
_atom_site_fract_y
_atom_site_fract_z
_atom_site_U_iso_or_equiv
_atom_site_adp_type
_atom_site_occupancy
_atom_site_site_symmetry_order
_atom_site_calc_flag
_atom_site_refinement_flags_posn
_atom_site_refinement_flags_adp
_atom_site_refinement_flags_occupancy
_atom_site_disorder_assembly
_atom_site_disorder_group
O1 O 0.63639(5) -0.07914(6) 0.43565(6) 0.0623(2) Uani 1 1 d . . . . .
O2 O 0.56602(6) 0.04775(7) 0.40550(8) 0.0844(3) Uani 1 1 d . . . . .
O3 O 0.13517(6) 0.93128(6) 0.41970(6) 0.0653(3) Uani 1 1 d . . . . .
O4 O 0.07555(7) 0.79885(7) 0.41343(10) 0.0974(4) Uani 1 1 d . . . . .
N1 N 0.99240(6) 0.33727(7) 0.35574(8) 0.0639(3) Uani 1 1 d . . . . .
N2 N 0.82003(8) -0.07695(8) 0.37994(10) 0.0826(4) Uani 1 1 d . . . . .
N3 N 0.49038(6) 0.50299(7) 0.34792(7) 0.0566(3) Uani 1 1 d . . . . .
N4 N 0.32738(9) 0.92684(9) 0.38413(11) 0.0924(4) Uani 1 1 d . . . . .
C1 C 0.98801(8) 0.43125(8) 0.35273(8) 0.0550(3) Uani 1 1 d . . . . .
C2 C 1.04504(9) 0.48116(10) 0.41281(9) 0.0707(4) Uani 1 1 d . . . . .
H2 H 1.086590 0.453801 0.455730 0.085 Uiso 1 1 calc R U . . .
C3 C 1.04016(11) 0.57226(11) 0.40895(11) 0.0813(5) Uani 1 1 d . . . . .
H3 H 1.078446 0.605767 0.449669 0.098 Uiso 1 1 calc R U . . .
C4 C 0.97976(11) 0.61325(11) 0.34600(12) 0.0807(5) Uani 1 1 d . . . . .
H4 H 0.976928 0.674351 0.343868 0.097 Uiso 1 1 calc R U . . .
C5 C 0.92391(10) 0.56447(10) 0.28662(11) 0.0774(4) Uani 1 1 d . . . . .
H5 H 0.882899 0.592282 0.243522 0.093 Uiso 1 1 calc R U . . .
C6 C 0.92758(9) 0.47344(9) 0.28975(9) 0.0639(3) Uani 1 1 d . . . . .
H6 H 0.888799 0.440580 0.248869 0.077 Uiso 1 1 calc R U . . .
C7 C 0.92166(7) 0.28572(8) 0.35482(8) 0.0543(3) Uani 1 1 d . . . . .
C8 C 0.84882(8) 0.32111(8) 0.37297(9) 0.0581(3) Uani 1 1 d . . . . .
H8 H 0.845703 0.381201 0.382702 0.070 Uiso 1 1 calc R U . . .
C9 C 0.78197(8) 0.26758(8) 0.37646(9) 0.0567(3) Uani 1 1 d . . . . .
H9 H 0.733878 0.292662 0.387750 0.068 Uiso 1 1 calc R U . . .
C10 C 0.78366(7) 0.17638(8) 0.36361(8) 0.0505(3) Uani 1 1 d . . . . .
C11 C 0.85499(7) 0.14257(8) 0.34058(8) 0.0549(3) Uani 1 1 d . . . . .
H11 H 0.857138 0.082875 0.328518 0.066 Uiso 1 1 calc R U . . .
C12 C 0.92155(8) 0.19559(8) 0.33548(9) 0.0573(3) Uani 1 1 d . . . . .
H12 H 0.967425 0.171464 0.318922 0.069 Uiso 1 1 calc R U . . .
C13 C 1.07343(8) 0.29783(9) 0.36061(9) 0.0603(3) Uani 1 1 d . . . . .
C14 C 1.11598(9) 0.31848(10) 0.29872(10) 0.0723(4) Uani 1 1 d . . . . .
H14 H 1.092015 0.357502 0.254385 0.087 Uiso 1 1 calc R U . . .
C15 C 1.19411(10) 0.28116(11) 0.30271(12) 0.0836(5) Uani 1 1 d . . . . .
H15 H 1.223079 0.295965 0.261555 0.100 Uiso 1 1 calc R U . . .
C16 C 1.22915(10) 0.22257(11) 0.36682(13) 0.0833(5) Uani 1 1 d . . . . .
H16 H 1.281299 0.196813 0.368549 0.100 Uiso 1 1 calc R U . . .
C17 C 1.18748(9) 0.20186(11) 0.42841(12) 0.0804(5) Uani 1 1 d . . . . .
H17 H 1.211495 0.162013 0.471947 0.096 Uiso 1 1 calc R U . . .
C18 C 1.10969(9) 0.23986(10) 0.42636(10) 0.0713(4) Uani 1 1 d . . . . .
H18 H 1.082049 0.226457 0.468963 0.086 Uiso 1 1 calc R U . . .
C19 C 0.71404(7) 0.12468(8) 0.37741(8) 0.0518(3) Uani 1 1 d . . . . .
H19 H 0.666168 0.157266 0.378949 0.062 Uiso 1 1 calc R U . . .
C20 C 0.70624(7) 0.03743(8) 0.38845(8) 0.0495(3) Uani 1 1 d . . . . .
C21 C 0.62836(7) 0.00463(8) 0.41036(8) 0.0552(3) Uani 1 1 d . . . . .
C22 C 0.56456(10) -0.11629(11) 0.45985(13) 0.0915(5) Uani 1 1 d . . . . .
H22A H 0.515066 -0.111314 0.412271 0.137 Uiso 1 1 calc R U . . .
H22B H 0.555391 -0.085138 0.508919 0.137 Uiso 1 1 calc R U . . .
H22C H 0.575324 -0.177201 0.474489 0.137 Uiso 1 1 calc R U . . .
C23 C 0.76987(8) -0.02593(8) 0.38432(9) 0.0570(3) Uani 1 1 d . . . . .
C24 C 0.48175(7) 0.40891(8) 0.34491(8) 0.0502(3) Uani 1 1 d . . . . .
C25 C 0.42367(8) 0.36849(9) 0.27828(9) 0.0608(3) Uani 1 1 d . . . . .
H25 H 0.388645 0.402342 0.235143 0.073 Uiso 1 1 calc R U . . .
C26 C 0.41713(9) 0.27761(9) 0.27514(10) 0.0670(4) Uani 1 1 d . . . . .
H26 H 0.377951 0.250723 0.229732 0.080 Uiso 1 1 calc R U . . .
C27 C 0.46802(9) 0.22721(9) 0.33853(10) 0.0660(4) Uani 1 1 d . . . . .
H27 H 0.463619 0.166201 0.336226 0.079 Uiso 1 1 calc R U . . .
C28 C 0.52563(9) 0.26719(9) 0.40557(9) 0.0645(3) Uani 1 1 d . . . . .
H28 H 0.560024 0.232982 0.448841 0.077 Uiso 1 1 calc R U . . .
C29 C 0.53302(8) 0.35788(8) 0.40939(8) 0.0564(3) Uani 1 1 d . . . . .
H29 H 0.572194 0.384483 0.454994 0.068 Uiso 1 1 calc R U . . .
C30 C 0.42321(7) 0.55738(8) 0.35152(8) 0.0496(3) Uani 1 1 d . . . . .
C31 C 0.42839(8) 0.64870(8) 0.34010(8) 0.0544(3) Uani 1 1 d . . . . .
H31 H 0.475899 0.672079 0.326095 0.065 Uiso 1 1 calc R U . . .
C32 C 0.36485(8) 0.70398(8) 0.34918(8) 0.0543(3) Uani 1 1 d . . . . .
H32 H 0.370501 0.764214 0.342034 0.065 Uiso 1 1 calc R U . . .
C33 C 0.29137(7) 0.67164(8) 0.36907(8) 0.0519(3) Uani 1 1 d . . . . .
C34 C 0.28487(8) 0.58010(8) 0.37511(9) 0.0571(3) Uani 1 1 d . . . . .
H34 H 0.235606 0.556400 0.385015 0.069 Uiso 1 1 calc R U . . .
C35 C 0.34834(7) 0.52399(8) 0.36700(8) 0.0548(3) Uani 1 1 d . . . . .
H35 H 0.341631 0.463587 0.371805 0.066 Uiso 1 1 calc R U . . .
C36 C 0.57450(7) 0.53702(8) 0.35842(8) 0.0540(3) Uani 1 1 d . . . . .
C37 C 0.61244(9) 0.58767(10) 0.42911(10) 0.0698(4) Uani 1 1 d . . . . .
H37 H 0.582944 0.601928 0.469954 0.084 Uiso 1 1 calc R U . . .
C38 C 0.69465(10) 0.61728(12) 0.43915(11) 0.0860(5) Uani 1 1 d . . . . .
H38 H 0.720232 0.651557 0.486890 0.103 Uiso 1 1 calc R U . . .
C39 C 0.73861(10) 0.59659(12) 0.37950(13) 0.0861(5) Uani 1 1 d . . . . .
H39 H 0.793946 0.616443 0.386744 0.103 Uiso 1 1 calc R U . . .
C40 C 0.70067(9) 0.54646(12) 0.30904(12) 0.0832(5) Uani 1 1 d . . . . .
H40 H 0.730500 0.532392 0.268428 0.100 Uiso 1 1 calc R U . . .
C41 C 0.61850(8) 0.51656(10) 0.29767(10) 0.0677(4) Uani 1 1 d . . . . .
H41 H 0.592986 0.482888 0.249455 0.081 Uiso 1 1 calc R U . . .
C42 C 0.22276(8) 0.72437(8) 0.38354(8) 0.0569(3) Uani 1 1 d . . . . .
H42 H 0.175477 0.691951 0.387349 0.068 Uiso 1 1 calc R U . . .
C43 C 0.21428(7) 0.81185(8) 0.39258(8) 0.0537(3) Uani 1 1 d . . . . .
C44 C 0.13393(8) 0.84447(9) 0.40955(9) 0.0612(3) Uani 1 1 d . . . . .
C45 C 0.05797(10) 0.96861(11) 0.43263(12) 0.0836(5) Uani 1 1 d . . . . .
H45A H 0.013110 0.961588 0.380864 0.125 Uiso 1 1 calc R U . . .
H45B H 0.066404 1.030064 0.445921 0.125 Uiso 1 1 calc R U . . .
H45C H 0.043025 0.939000 0.479706 0.125 Uiso 1 1 calc R U . . .
C46 C 0.27709(9) 0.87527(9) 0.38808(9) 0.0612(3) Uani 1 1 d . . . . .

loop_
_atom_site_aniso_label
_atom_site_aniso_U_11
_atom_site_aniso_U_22
_atom_site_aniso_U_33
_atom_site_aniso_U_23
_atom_site_aniso_U_13
_atom_site_aniso_U_12
O1 0.0525(5) 0.0563(5) 0.0832(6) 0.0101(4) 0.0266(4) -0.0045(4)
O2 0.0517(5) 0.0734(6) 0.1367(10) 0.0277(6) 0.0398(6) 0.0083(5)
O3 0.0585(5) 0.0604(5) 0.0800(6) -0.0066(4) 0.0228(5) 0.0118(4)
O4 0.0575(6) 0.0736(7) 0.1710(12) -0.0251(7) 0.0476(7) -0.0035(5)
N1 0.0473(6) 0.0551(6) 0.0928(8) 0.0095(5) 0.0242(5) -0.0062(5)
N2 0.0713(8) 0.0662(8) 0.1215(11) -0.0028(7) 0.0452(8) 0.0061(6)
N3 0.0448(5) 0.0490(5) 0.0804(7) 0.0017(5) 0.0237(5) 0.0046(4)
N4 0.0857(9) 0.0740(9) 0.1300(13) -0.0056(8) 0.0505(9) -0.0101(7)
C1 0.0498(7) 0.0550(7) 0.0646(7) 0.0034(6) 0.0226(6) -0.0102(5)
C2 0.0636(8) 0.0799(10) 0.0672(8) 0.0056(7) 0.0141(7) -0.0208(7)
C3 0.0915(11) 0.0775(10) 0.0819(10) -0.0176(8) 0.0350(9) -0.0387(9)
C4 0.0897(11) 0.0595(9) 0.1072(13) 0.0006(8) 0.0515(10) -0.0134(8)
C5 0.0707(9) 0.0695(9) 0.0974(11) 0.0207(8) 0.0315(8) 0.0011(7)
C6 0.0608(8) 0.0623(8) 0.0684(8) 0.0046(6) 0.0160(6) -0.0086(6)
C7 0.0465(6) 0.0549(7) 0.0638(7) 0.0045(5) 0.0183(5) -0.0074(5)
C8 0.0557(7) 0.0498(7) 0.0732(8) 0.0000(6) 0.0246(6) -0.0041(5)
C9 0.0490(7) 0.0559(7) 0.0699(8) 0.0028(6) 0.0239(6) 0.0003(5)
C10 0.0439(6) 0.0537(7) 0.0555(6) 0.0024(5) 0.0153(5) -0.0039(5)
C11 0.0500(7) 0.0527(7) 0.0657(7) -0.0018(5) 0.0217(6) -0.0046(5)
C12 0.0481(6) 0.0570(7) 0.0728(8) -0.0002(6) 0.0265(6) -0.0028(5)
C13 0.0443(6) 0.0571(7) 0.0797(9) 0.0093(6) 0.0162(6) -0.0068(5)
C14 0.0566(8) 0.0751(9) 0.0886(10) 0.0199(8) 0.0249(7) 0.0013(7)
C15 0.0616(9) 0.0922(11) 0.1051(12) 0.0113(10) 0.0360(9) 0.0020(8)
C16 0.0506(8) 0.0808(11) 0.1160(13) 0.0025(9) 0.0166(8) 0.0038(7)
C17 0.0572(8) 0.0725(9) 0.1004(12) 0.0186(8) -0.0002(8) -0.0006(7)
C18 0.0584(8) 0.0722(9) 0.0814(9) 0.0166(7) 0.0143(7) -0.0104(7)
C19 0.0409(6) 0.0574(7) 0.0588(7) 0.0023(5) 0.0155(5) -0.0008(5)
C20 0.0383(6) 0.0555(7) 0.0549(6) 0.0003(5) 0.0126(5) -0.0040(5)
C21 0.0429(6) 0.0577(7) 0.0664(7) 0.0051(6) 0.0167(5) -0.0022(5)
C22 0.0707(10) 0.0810(11) 0.1353(15) 0.0300(10) 0.0494(10) -0.0098(8)
C23 0.0505(7) 0.0546(7) 0.0695(8) -0.0023(6) 0.0217(6) -0.0080(6)
C24 0.0445(6) 0.0498(6) 0.0608(7) 0.0013(5) 0.0220(5) 0.0057(5)
C25 0.0552(7) 0.0619(8) 0.0636(7) 0.0033(6) 0.0121(6) 0.0075(6)
C26 0.0600(8) 0.0674(9) 0.0743(9) -0.0134(7) 0.0186(7) -0.0028(6)
C27 0.0699(9) 0.0508(7) 0.0854(9) -0.0016(6) 0.0350(8) 0.0056(6)
C28 0.0663(8) 0.0608(8) 0.0701(8) 0.0111(6) 0.0239(7) 0.0160(6)
C29 0.0526(7) 0.0600(7) 0.0574(7) 0.0007(6) 0.0156(6) 0.0083(5)
C30 0.0453(6) 0.0511(6) 0.0549(6) 0.0026(5) 0.0173(5) 0.0061(5)
C31 0.0484(6) 0.0537(7) 0.0669(7) 0.0059(6) 0.0254(6) 0.0018(5)
C32 0.0532(7) 0.0479(6) 0.0655(7) 0.0040(5) 0.0220(6) 0.0043(5)
C33 0.0440(6) 0.0548(7) 0.0582(7) -0.0006(5) 0.0158(5) 0.0044(5)
C34 0.0462(6) 0.0568(7) 0.0728(8) 0.0006(6) 0.0233(6) -0.0008(5)
C35 0.0503(7) 0.0477(6) 0.0705(8) 0.0034(5) 0.0229(6) 0.0018(5)
C36 0.0430(6) 0.0531(7) 0.0680(7) 0.0042(6) 0.0179(5) 0.0045(5)
C37 0.0597(8) 0.0825(10) 0.0690(8) -0.0047(7) 0.0200(7) -0.0009(7)
C38 0.0641(9) 0.1020(13) 0.0868(11) -0.0116(9) 0.0100(8) -0.0153(8)
C39 0.0490(8) 0.1003(12) 0.1092(13) 0.0005(10) 0.0208(8) -0.0116(8)
C40 0.0573(8) 0.0967(12) 0.1066(12) -0.0049(10) 0.0411(9) -0.0002(8)
C41 0.0550(7) 0.0717(9) 0.0816(9) -0.0093(7) 0.0270(7) -0.0003(6)
C42 0.0444(6) 0.0598(7) 0.0682(8) -0.0023(6) 0.0176(6) 0.0021(5)
C43 0.0457(6) 0.0570(7) 0.0585(7) -0.0024(5) 0.0136(5) 0.0063(5)
C44 0.0501(7) 0.0618(8) 0.0713(8) -0.0078(6) 0.0146(6) 0.0072(6)
C45 0.0686(9) 0.0794(10) 0.1081(12) -0.0148(9) 0.0324(9) 0.0202(8)
C46 0.0578(7) 0.0578(7) 0.0720(8) -0.0014(6) 0.0235(6) 0.0068(6)

loop_
_atom_type_symbol
_atom_type_description
_atom_type_scat_dispersion_real
_atom_type_scat_dispersion_imag
_atom_type_scat_source
C C 0.0181 0.0091 'International Tables Vol C Tables 4.2.6.8 and 6.1.1.4'
H H 0.0000 0.0000 'International Tables Vol C Tables 4.2.6.8 and 6.1.1.4'
N N 0.0311 0.0180 'International Tables Vol C Tables 4.2.6.8 and 6.1.1.4'
O O 0.0492 0.0322 'International Tables Vol C Tables 4.2.6.8 and 6.1.1.4'

loop_
_geom_angle_atom_site_label_1
_geom_angle_atom_site_label_2
_geom_angle_atom_site_label_3
_geom_angle
_geom_angle_site_symmetry_1
_geom_angle_site_symmetry_3
_geom_angle_publ_flag
C21 O1 C22 115.66(10) . . ?
C44 O3 C45 114.91(11) . . ?
C1 N1 C13 117.17(10) . . ?
C7 N1 C1 121.84(10) . . ?
C7 N1 C13 120.98(11) . . ?
C30 N3 C24 121.58(9) . . ?
C30 N3 C36 121.49(10) . . ?
C36 N3 C24 116.44(9) . . ?
C2 C1 N1 120.42(12) . . ?
C6 C1 N1 120.73(12) . . ?
C6 C1 C2 118.85(13) . . ?
C1 C2 H2 120.1 . . ?
C1 C2 C3 119.78(15) . . ?
C3 C2 H2 120.1 . . ?
C2 C3 H3 119.7 . . ?
C4 C3 C2 120.70(15) . . ?
C4 C3 H3 119.7 . . ?
C3 C4 H4 120.2 . . ?
C5 C4 C3 119.69(15) . . ?
C5 C4 H4 120.2 . . ?
C4 C5 H5 119.8 . . ?
C4 C5 C6 120.39(15) . . ?
C6 C5 H5 119.8 . . ?
C1 C6 C5 120.58(14) . . ?
C1 C6 H6 119.7 . . ?
C5 C6 H6 119.7 . . ?
N1 C7 C8 121.76(11) . . ?
N1 C7 C12 120.40(11) . . ?
C8 C7 C12 117.84(11) . . ?
C7 C8 H8 119.8 . . ?
C9 C8 C7 120.34(12) . . ?
C9 C8 H8 119.8 . . ?
C8 C9 H9 118.9 . . ?
C8 C9 C10 122.30(11) . . ?
C10 C9 H9 118.9 . . ?
C9 C10 C11 116.66(10) . . ?
C9 C10 C19 118.04(11) . . ?
C11 C10 C19 125.27(11) . . ?
C10 C11 H11 119.3 . . ?
C12 C11 C10 121.46(11) . . ?
C12 C11 H11 119.3 . . ?
C7 C12 H12 119.4 . . ?
C11 C12 C7 121.12(11) . . ?
C11 C12 H12 119.4 . . ?
C14 C13 N1 119.35(12) . . ?
C14 C13 C18 119.57(13) . . ?
C18 C13 N1 121.09(12) . . ?
C13 C14 H14 120.0 . . ?
C15 C14 C13 119.97(14) . . ?
C15 C14 H14 120.0 . . ?
C14 C15 H15 119.8 . . ?
C16 C15 C14 120.39(15) . . ?
C16 C15 H15 119.8 . . ?
C15 C16 H16 120.0 . . ?
C15 C16 C17 119.99(15) . . ?
C17 C16 H16 120.0 . . ?
C16 C17 H17 119.8 . . ?
C16 C17 C18 120.44(15) . . ?
C18 C17 H17 119.8 . . ?
C13 C18 C17 119.62(14) . . ?
C13 C18 H18 120.2 . . ?
C17 C18 H18 120.2 . . ?
C10 C19 H19 114.4 . . ?
C20 C19 C10 131.29(11) . . ?
C20 C19 H19 114.4 . . ?
C19 C20 C21 118.40(11) . . ?
C19 C20 C23 124.25(10) . . ?
C23 C20 C21 117.29(10) . . ?
O1 C21 C20 111.62(10) . . ?
O2 C21 O1 124.04(11) . . ?
O2 C21 C20 124.34(12) . . ?
O1 C22 H22A 109.5 . . ?
O1 C22 H22B 109.5 . . ?
O1 C22 H22C 109.5 . . ?
H22A C22 H22B 109.5 . . ?
H22A C22 H22C 109.5 . . ?
H22B C22 H22C 109.5 . . ?
N2 C23 C20 179.05(16) . . ?
C25 C24 N3 120.83(11) . . ?
C25 C24 C29 119.38(12) . . ?
C29 C24 N3 119.78(11) . . ?
C24 C25 H25 119.8 . . ?
C24 C25 C26 120.30(12) . . ?
C26 C25 H25 119.8 . . ?
C25 C26 H26 119.8 . . ?
C27 C26 C25 120.33(13) . . ?
C27 C26 H26 119.8 . . ?
C26 C27 H27 120.2 . . ?
C26 C27 C28 119.64(13) . . ?
C28 C27 H27 120.2 . . ?
C27 C28 H28 119.7 . . ?
C27 C28 C29 120.65(13) . . ?
C29 C28 H28 119.7 . . ?
C24 C29 H29 120.2 . . ?
C28 C29 C24 119.70(12) . . ?
C28 C29 H29 120.2 . . ?
N3 C30 C31 120.64(10) . . ?
N3 C30 C35 121.66(11) . . ?
C35 C30 C31 117.69(10) . . ?
C30 C31 H31 119.3 . . ?
C32 C31 C30 121.32(11) . . ?
C32 C31 H31 119.3 . . ?
C31 C32 H32 119.3 . . ?
C31 C32 C33 121.41(11) . . ?
C33 C32 H32 119.3 . . ?
C32 C33 C42 125.68(11) . . ?
C34 C33 C32 116.56(11) . . ?
C34 C33 C42 117.76(11) . . ?
C33 C34 H34 118.7 . . ?
C35 C34 C33 122.60(11) . . ?
C35 C34 H34 118.7 . . ?
C30 C35 H35 119.9 . . ?
C34 C35 C30 120.23(11) . . ?
C34 C35 H35 119.9 . . ?
C37 C36 N3 120.89(12) . . ?
C37 C36 C41 119.82(12) . . ?
C41 C36 N3 119.27(12) . . ?
C36 C37 H37 120.1 . . ?
C36 C37 C38 119.74(14) . . ?
C38 C37 H37 120.1 . . ?
C37 C38 H38 119.7 . . ?
C39 C38 C37 120.59(15) . . ?
C39 C38 H38 119.7 . . ?
C38 C39 H39 120.2 . . ?
C38 C39 C40 119.60(14) . . ?
C40 C39 H39 120.2 . . ?
C39 C40 H40 119.7 . . ?
C39 C40 C41 120.68(15) . . ?
C41 C40 H40 119.7 . . ?
C36 C41 H41 120.2 . . ?
C40 C41 C36 119.56(14) . . ?
C40 C41 H41 120.2 . . ?
C33 C42 H42 114.0 . . ?
C43 C42 C33 132.09(12) . . ?
C43 C42 H42 114.0 . . ?
C42 C43 C44 117.83(11) . . ?
C42 C43 C46 124.63(11) . . ?
C46 C43 C44 117.53(11) . . ?
O3 C44 C43 111.48(11) . . ?
O4 C44 O3 123.96(12) . . ?
O4 C44 C43 124.56(12) . . ?
O3 C45 H45A 109.5 . . ?
O3 C45 H45B 109.5 . . ?
O3 C45 H45C 109.5 . . ?
H45A C45 H45B 109.5 . . ?
H45A C45 H45C 109.5 . . ?
H45B C45 H45C 109.5 . . ?
N4 C46 C43 179.54(18) . . ?

loop_
_geom_bond_atom_site_label_1
_geom_bond_atom_site_label_2
_geom_bond_distance
_geom_bond_site_symmetry_2
_geom_bond_publ_flag
O1 C21 1.3321(15) . ?
O1 C22 1.4390(16) . ?
O2 C21 1.1952(15) . ?
O3 C44 1.3289(16) . ?
O3 C45 1.4428(16) . ?
O4 C44 1.1920(17) . ?
N1 C1 1.4303(16) . ?
N1 C7 1.3913(15) . ?
N1 C13 1.4346(16) . ?
N2 C23 1.1420(17) . ?
N3 C24 1.4365(15) . ?
N3 C30 1.3851(14) . ?
N3 C36 1.4348(15) . ?
N4 C46 1.1477(18) . ?
C1 C2 1.3805(18) . ?
C1 C6 1.3742(18) . ?
C2 H2 0.9300 . ?
C2 C3 1.387(2) . ?
C3 H3 0.9300 . ?
C3 C4 1.365(2) . ?
C4 H4 0.9300 . ?
C4 C5 1.356(2) . ?
C5 H5 0.9300 . ?
C5 C6 1.385(2) . ?
C6 H6 0.9300 . ?
C7 C8 1.3999(17) . ?
C7 C12 1.4042(17) . ?
C8 H8 0.9300 . ?
C8 C9 1.3725(17) . ?
C9 H9 0.9300 . ?
C9 C10 1.4027(17) . ?
C10 C11 1.4039(16) . ?
C10 C19 1.4429(16) . ?
C11 H11 0.9300 . ?
C11 C12 1.3708(16) . ?
C12 H12 0.9300 . ?
C13 C14 1.3816(19) . ?
C13 C18 1.3830(19) . ?
C14 H14 0.9300 . ?
C14 C15 1.381(2) . ?
C15 H15 0.9300 . ?
C15 C16 1.368(2) . ?
C16 H16 0.9300 . ?
C16 C17 1.368(2) . ?
C17 H17 0.9300 . ?
C17 C18 1.386(2) . ?
C18 H18 0.9300 . ?
C19 H19 0.9300 . ?
C19 C20 1.3481(16) . ?
C20 C21 1.4867(16) . ?
C20 C23 1.4294(17) . ?
C22 H22A 0.9600 . ?
C22 H22B 0.9600 . ?
C22 H22C 0.9600 . ?
C24 C25 1.3757(18) . ?
C24 C29 1.3864(17) . ?
C25 H25 0.9300 . ?
C25 C26 1.3854(19) . ?
C26 H26 0.9300 . ?
C26 C27 1.368(2) . ?
C27 H27 0.9300 . ?
C27 C28 1.373(2) . ?
C28 H28 0.9300 . ?
C28 C29 1.3835(18) . ?
C29 H29 0.9300 . ?
C30 C31 1.4052(16) . ?
C30 C35 1.4011(16) . ?
C31 H31 0.9300 . ?
C31 C32 1.3700(16) . ?
C32 H32 0.9300 . ?
C32 C33 1.4044(16) . ?
C33 C34 1.4006(17) . ?
C33 C42 1.4418(16) . ?
C34 H34 0.9300 . ?
C34 C35 1.3723(16) . ?
C35 H35 0.9300 . ?
C36 C37 1.3764(19) . ?
C36 C41 1.3820(18) . ?
C37 H37 0.9300 . ?
C37 C38 1.384(2) . ?
C38 H38 0.9300 . ?
C38 C39 1.368(2) . ?
C39 H39 0.9300 . ?
C39 C40 1.369(2) . ?
C40 H40 0.9300 . ?
C40 C41 1.3819(19) . ?
C41 H41 0.9300 . ?
C42 H42 0.9300 . ?
C42 C43 1.3483(17) . ?
C43 C44 1.4889(17) . ?
C43 C46 1.4214(19) . ?
C45 H45A 0.9600 . ?
C45 H45B 0.9600 . ?
C45 H45C 0.9600 . ?

loop_
_geom_torsion_atom_site_label_1
_geom_torsion_atom_site_label_2
_geom_torsion_atom_site_label_3
_geom_torsion_atom_site_label_4
_geom_torsion
_geom_torsion_site_symmetry_1
_geom_torsion_site_symmetry_2
_geom_torsion_site_symmetry_3
_geom_torsion_site_symmetry_4
_geom_torsion_publ_flag
N1 C1 C2 C3 179.81(13) . . . . ?
N1 C1 C6 C5 -179.49(12) . . . . ?
N1 C7 C8 C9 -176.21(12) . . . . ?
N1 C7 C12 C11 175.09(12) . . . . ?
N1 C13 C14 C15 179.85(14) . . . . ?
N1 C13 C18 C17 179.00(13) . . . . ?
N3 C24 C25 C26 178.68(12) . . . . ?
N3 C24 C29 C28 -178.88(11) . . . . ?
N3 C30 C31 C32 -175.59(12) . . . . ?
N3 C30 C35 C34 176.26(12) . . . . ?
N3 C36 C37 C38 177.90(13) . . . . ?
N3 C36 C41 C40 -177.66(13) . . . . ?
C1 N1 C7 C8 -16.55(19) . . . . ?
C1 N1 C7 C12 163.51(12) . . . . ?
C1 N1 C13 C14 -55.01(18) . . . . ?
C1 N1 C13 C18 124.72(14) . . . . ?
C1 C2 C3 C4 -0.3(2) . . . . ?
C2 C1 C6 C5 0.0(2) . . . . ?
C2 C3 C4 C5 0.0(2) . . . . ?
C3 C4 C5 C6 0.3(2) . . . . ?
C4 C5 C6 C1 -0.3(2) . . . . ?
C6 C1 C2 C3 0.4(2) . . . . ?
C7 N1 C1 C2 128.79(14) . . . . ?
C7 N1 C1 C6 -51.76(18) . . . . ?
C7 N1 C13 C14 125.56(15) . . . . ?
C7 N1 C13 C18 -54.71(19) . . . . ?
C7 C8 C9 C10 1.0(2) . . . . ?
C8 C7 C12 C11 -4.85(19) . . . . ?
C8 C9 C10 C11 -4.50(19) . . . . ?
C8 C9 C10 C19 173.70(12) . . . . ?
C9 C10 C11 C12 3.35(18) . . . . ?
C9 C10 C19 C20 -163.76(13) . . . . ?
C10 C11 C12 C7 1.3(2) . . . . ?
C10 C19 C20 C21 173.88(12) . . . . ?
C10 C19 C20 C23 -3.2(2) . . . . ?
C11 C10 C19 C20 14.3(2) . . . . ?
C12 C7 C8 C9 3.72(19) . . . . ?
C13 N1 C1 C2 -50.64(17) . . . . ?
C13 N1 C1 C6 128.81(13) . . . . ?
C13 N1 C7 C8 162.85(13) . . . . ?
C13 N1 C7 C12 -17.09(19) . . . . ?
C13 C14 C15 C16 1.1(3) . . . . ?
C14 C13 C18 C17 -1.3(2) . . . . ?
C14 C15 C16 C17 -1.2(3) . . . . ?
C15 C16 C17 C18 0.0(3) . . . . ?
C16 C17 C18 C13 1.2(2) . . . . ?
C18 C13 C14 C15 0.1(2) . . . . ?
C19 C10 C11 C12 -174.70(12) . . . . ?
C19 C20 C21 O1 -167.85(11) . . . . ?
C19 C20 C21 O2 12.5(2) . . . . ?
C22 O1 C21 O2 -1.5(2) . . . . ?
C22 O1 C21 C20 178.87(12) . . . . ?
C23 C20 C21 O1 9.43(16) . . . . ?
C23 C20 C21 O2 -170.19(14) . . . . ?
C24 N3 C30 C31 -169.46(12) . . . . ?
C24 N3 C30 C35 10.90(18) . . . . ?
C24 N3 C36 C37 -119.23(14) . . . . ?
C24 N3 C36 C41 59.10(16) . . . . ?
C24 C25 C26 C27 0.4(2) . . . . ?
C25 C24 C29 C28 0.51(18) . . . . ?
C25 C26 C27 C28 0.2(2) . . . . ?
C26 C27 C28 C29 -0.3(2) . . . . ?
C27 C28 C29 C24 0.01(19) . . . . ?
C29 C24 C25 C26 -0.70(19) . . . . ?
C30 N3 C24 C25 60.07(16) . . . . ?
C30 N3 C24 C29 -120.55(13) . . . . ?
C30 N3 C36 C37 52.88(17) . . . . ?
C30 N3 C36 C41 -128.79(13) . . . . ?
C30 C31 C32 C33 -0.92(19) . . . . ?
C31 C30 C35 C34 -3.39(18) . . . . ?
C31 C32 C33 C34 -2.84(18) . . . . ?
C31 C32 C33 C42 177.22(12) . . . . ?
C32 C33 C34 C35 3.51(19) . . . . ?
C32 C33 C42 C43 -9.2(2) . . . . ?
C33 C34 C35 C30 -0.4(2) . . . . ?
C33 C42 C43 C44 -178.31(13) . . . . ?
C33 C42 C43 C46 0.9(2) . . . . ?
C34 C33 C42 C43 170.88(14) . . . . ?
C35 C30 C31 C32 4.06(19) . . . . ?
C36 N3 C24 C25 -127.83(12) . . . . ?
C36 N3 C24 C29 51.55(15) . . . . ?
C36 N3 C30 C31 18.83(18) . . . . ?
C36 N3 C30 C35 -160.80(12) . . . . ?
C36 C37 C38 C39 -0.1(3) . . . . ?
C37 C36 C41 C40 0.7(2) . . . . ?
C37 C38 C39 C40 0.3(3) . . . . ?
C38 C39 C40 C41 0.0(3) . . . . ?
C39 C40 C41 C36 -0.5(3) . . . . ?
C41 C36 C37 C38 -0.4(2) . . . . ?
C42 C33 C34 C35 -176.54(12) . . . . ?
C42 C43 C44 O3 178.06(12) . . . . ?
C42 C43 C44 O4 -2.1(2) . . . . ?
C45 O3 C44 O4 -2.5(2) . . . . ?
C45 O3 C44 C43 177.38(12) . . . . ?
C46 C43 C44 O3 -1.21(17) . . . . ?
C46 C43 C44 O4 178.62(15) . . . . ?
